data_4321643
loop_
_publ_author_name
'Chi-Wing Tsang'
'Qingchuan Yang'
'Eric Tung-Po Sze'
'Thomas C. W. Mak'
'Dominic T. W. Chan'
'Zuowei Xie'

_publ_section_title
;
 Weakly Coordinating Nature of a Carborane Cage Bearing Different Halogen
 Atoms. Synthesis and Structural Characterization of Icosahedral Mixed
 Halocarborane Anions, 1-H-CB11Y5X6- (X, Y = Cl, Br, I)
;
_journal_name_full 'Inorganic Chemistry'
_journal_page_first 5851
_journal_page_last 5858
_journal_paper_doi 10.1021/ic000354r
_journal_volume 39
_journal_year 2000
_chemical_formula_sum 'C7 H23 B11 Br6 Cl6 N2 O'
_chemical_formula_weight 962.34
_chemical_name_systematic
; 
 ? 
;
_space_group_IT_number 2
_symmetry_cell_setting triclinic
_symmetry_space_group_name_Hall '-P 1'
_symmetry_space_group_name_H-M 'P -1'
_atom_sites_solution_hydrogens geom
_atom_sites_solution_primary direct
_atom_sites_solution_secondary difmap
_audit_creation_method SHELXL-97
_cell_angle_alpha 62.98(3)
_cell_angle_beta 81.45(3)
_cell_angle_gamma 80.92(3)
_cell_formula_units_Z 4
_cell_length_a 12.236(2)
_cell_length_b 16.843(3)
_cell_length_c 18.064(4)
_cell_measurement_reflns_used 25
_cell_measurement_temperature 296(2)
_cell_measurement_theta_max 15
_cell_measurement_theta_min 5
_cell_volume 3262.4(14)
_computing_cell_refinement 'MSC/AFC Diffractometer Control'
_computing_data_collection 'MSC/AFC Diffractometer Control'
_computing_data_reduction 'MSC/AFC Diffractometer Control'
_computing_molecular_graphics 'Siemens SHELXTL'
_computing_publication_material 'Siemens SHELXTL'
_computing_structure_refinement 'SHELXL-97 (Sheldrick, 1997)'
_computing_structure_solution 'SHELXS-97 (Sheldrick, 1990)'
_diffrn_ambient_temperature 296(2)
_diffrn_measured_fraction_theta_full 0.995
_diffrn_measured_fraction_theta_max 0.995
_diffrn_measurement_device_type 'Rigaku AFC7R'
_diffrn_measurement_method '\w scan'
_diffrn_radiation_monochromator graphite
_diffrn_radiation_source 'Rotation anode'
_diffrn_radiation_type MoK\a
_diffrn_radiation_wavelength 0.71073
_diffrn_reflns_av_R_equivalents 0.0408
_diffrn_reflns_av_sigmaI/netI 0.1172
_diffrn_reflns_limit_h_max 14
_diffrn_reflns_limit_h_min -14
_diffrn_reflns_limit_k_max 0
_diffrn_reflns_limit_k_min -20
_diffrn_reflns_limit_l_max 19
_diffrn_reflns_limit_l_min -21
_diffrn_reflns_number 11893
_diffrn_reflns_theta_full 25.02
_diffrn_reflns_theta_max 25.02
_diffrn_reflns_theta_min 2.06
_diffrn_standards_decay_% 1.0
_diffrn_standards_interval_count 150
_diffrn_standards_number 3
_exptl_absorpt_coefficient_mu 7.885
_exptl_absorpt_correction_T_max 1.0000
_exptl_absorpt_correction_T_min 0.6871
_exptl_absorpt_correction_type Semi-empirical
_exptl_crystal_colour colorless
_exptl_crystal_density_diffrn 1.959
_exptl_crystal_density_method 'not measured'
_exptl_crystal_description block
_exptl_crystal_F_000 1816
_exptl_crystal_size_max 0.70
_exptl_crystal_size_mid 0.30
_exptl_crystal_size_min 0.20
_refine_diff_density_max 1.317
_refine_diff_density_min -0.781
_refine_diff_density_rms 0.144
_refine_ls_extinction_coef 0.00188(6)
_refine_ls_extinction_expression Fc^*^=kFc[1+0.001xFc^2^\l^3^/sin(2\q)]^-1/4^
_refine_ls_extinction_method SHELXL
_refine_ls_goodness_of_fit_ref 0.963
_refine_ls_hydrogen_treatment mixed
_refine_ls_matrix_type full
_refine_ls_number_parameters 608
_refine_ls_number_reflns 11466
_refine_ls_number_restraints 0
_refine_ls_restrained_S_all 0.963
_refine_ls_R_factor_all 0.1570
_refine_ls_R_factor_gt 0.0558
_refine_ls_shift/su_max 0.210
_refine_ls_shift/su_mean 0.004
_refine_ls_structure_factor_coef Fsqd
_refine_ls_weighting_details 'calc w=1/[\s^2^(Fo^2^)+(0.0930P)^2^+2.7335P] where P=(Fo^2^+2Fc^2^)/3'
_refine_ls_weighting_scheme calc
_refine_ls_wR_factor_gt 0.1483
_refine_ls_wR_factor_ref 0.1839
_reflns_number_gt 5933
_reflns_number_total 11466
_reflns_threshold_expression >2sigma(I)
_cod_data_source_file ic000354r_7.cif
_cod_data_source_block '[Me3NH][1-H-CB11Cl5Br6][Cl](H2O)'
_cod_original_cell_volume 3262.4(11)
_cod_database_code 4321643

loop_
_symmetry_equiv_pos_as_xyz
'x, y, z'
'-x, -y, -z'

loop_
_atom_site_label
_atom_site_type_symbol
_atom_site_fract_x
_atom_site_fract_y
_atom_site_fract_z
_atom_site_U_iso_or_equiv
_atom_site_adp_type
_atom_site_occupancy
_atom_site_symmetry_multiplicity
_atom_site_calc_flag
_atom_site_refinement_flags
_atom_site_disorder_assembly
_atom_site_disorder_group
C1 C 1.5742(3) 0.5494(2) -0.1483(2) 0.0486(13) Uani 1 1 d . . .
H1 H 1.5812 0.5563 -0.0916 0.058 Uiso 1 1 calc R . .
B2 B 1.6923(4) 0.5621(3) -0.2177(3) 0.0487(16) Uani 1 1 d . . .
B3 B 1.6407(4) 0.4545(3) -0.1546(2) 0.0481(16) Uani 1 1 d . . .
B4 B 1.4940(4) 0.4713(3) -0.1393(3) 0.0478(15) Uani 1 1 d . . .
B5 B 1.4511(5) 0.5887(3) -0.1913(3) 0.0556(17) Uani 1 1 d . . .
B6 B 1.5722(4) 0.6453(3) -0.2392(3) 0.0482(15) Uani 1 1 d . . .
B7 B 1.6779(4) 0.4910(3) -0.2628(3) 0.0454(15) Uani 1 1 d . . .
B8 B 1.5552(4) 0.4357(3) -0.2154(3) 0.0448(15) Uani 1 1 d . . .
B9 B 1.4403(4) 0.5172(3) -0.2374(3) 0.0437(15) Uani 1 1 d . . .
B10 B 1.4868(4) 0.6261(3) -0.3002(3) 0.0461(15) Uani 1 1 d . . .
B11 B 1.6350(4) 0.6091(3) -0.3161(3) 0.0459(16) Uani 1 1 d . . .
B12 B 1.5545(4) 0.5302(3) -0.3157(2) 0.0388(14) Uani 1 1 d . . .
Cl2 Cl 1.81723(9) 0.58654(8) -0.19978(7) 0.0759(4) Uani 1 1 d . . .
Cl3 Cl 1.71759(10) 0.37144(8) -0.07377(6) 0.0680(4) Uani 1 1 d . . .
Cl4 Cl 1.42338(10) 0.40391(8) -0.04196(6) 0.0676(4) Uani 1 1 d . . .
Cl5 Cl 1.34212(11) 0.63874(8) -0.14536(7) 0.0807(5) Uani 1 1 d . . .
Cl6 Cl 1.58425(12) 0.74964(7) -0.24291(7) 0.0790(4) Uani 1 1 d . . .
Br7 Br 1.80962(4) 0.43652(3) -0.30328(3) 0.07117(18) Uani 1 1 d . . .
Br8 Br 1.54357(5) 0.31478(3) -0.19821(3) 0.07262(18) Uani 1 1 d . . .
Br9 Br 1.29467(4) 0.49212(3) -0.24868(3) 0.07749(19) Uani 1 1 d . . .
Br10 Br 1.39840(4) 0.72345(3) -0.38112(3) 0.06308(16) Uani 1 1 d . . .
Br11 Br 1.71694(4) 0.68941(3) -0.41599(3) 0.06436(17) Uani 1 1 d . . .
Br12 Br 1.53835(4) 0.51817(3) -0.41465(2) 0.06226(15) Uani 1 1 d . . .
C21 C 0.9651(3) 0.0436(3) 0.3596(2) 0.0537(14) Uani 1 1 d . . .
H21 H 0.9325 0.0455 0.4190 0.064 Uiso 1 1 calc R . .
B22 B 1.0895(4) 0.0848(3) 0.3143(3) 0.0569(17) Uani 1 1 d . . .
B23 B 1.0773(4) -0.0335(3) 0.3620(3) 0.0505(16) Uani 1 1 d . . .
B24 B 0.9414(4) -0.0479(3) 0.3455(3) 0.0489(16) Uani 1 1 d . . .
B25 B 0.8732(4) 0.0628(3) 0.2892(3) 0.0468(16) Uani 1 1 d . . .
B26 B 0.9627(4) 0.1429(3) 0.2705(3) 0.0493(16) Uani 1 1 d . . .
B27 B 1.1499(3) 0.0177(3) 0.2629(3) 0.0403(14) Uani 1 1 d . . .
B28 B 1.0573(4) -0.0627(3) 0.2833(2) 0.0438(15) Uani 1 1 d . . .
B29 B 0.9280(4) -0.0045(3) 0.2372(3) 0.0501(16) Uani 1 1 d . . .
B30 B 0.9469(4) 0.1125(3) 0.1893(3) 0.0445(15) Uani 1 1 d . . .
B31 B 1.0798(4) 0.1250(3) 0.2060(3) 0.0492(16) Uani 1 1 d . . .
B32 B 1.0616(4) 0.0350(3) 0.1857(3) 0.0448(15) Uani 1 1 d . . .
Cl22 Cl 1.16131(11) 0.12843(8) 0.36357(8) 0.0873(5) Uani 1 1 d . . .
Cl23 Cl 1.13587(11) -0.10574(8) 0.45734(6) 0.0731(4) Uani 1 1 d . . .
Cl24 Cl 0.86467(10) -0.13253(8) 0.42602(7) 0.0739(5) Uani 1 1 d . . .
Cl25 Cl 0.72725(9) 0.08562(8) 0.31065(7) 0.0728(5) Uani 1 1 d . . .
Cl26 Cl 0.91112(11) 0.24538(7) 0.27218(7) 0.0770(4) Uani 1 1 d . . .
Br27 Br 1.30953(4) -0.00865(4) 0.24888(3) 0.0800(2) Uani 1 1 d . . .
Br28 Br 1.11284(4) -0.18158(3) 0.29153(3) 0.06905(17) Uani 1 1 d . . .
Br29 Br 0.83416(4) -0.05289(3) 0.19617(3) 0.06578(15) Uani 1 1 d . . .
Br30 Br 0.86998(4) 0.19844(3) 0.09353(3) 0.05896(15) Uani 1 1 d . . .
Br31 Br 1.16185(4) 0.22609(3) 0.12678(3) 0.07174(18) Uani 1 1 d . . .
Br32 Br 1.11836(4) 0.02879(3) 0.08244(3) 0.06971(18) Uani 1 1 d . . .
Cl13 Cl 1.43631(10) 0.10233(7) -0.15630(6) 0.0615(4) Uani 1 1 d . . .
Cl14 Cl 1.11193(9) 0.39708(7) -0.34011(6) 0.0617(4) Uani 1 1 d . . .
C1C C 1.5574(4) 0.2530(3) -0.3813(3) 0.085(2) Uani 1 1 d . . .
H1C1 H 1.6178 0.2066 -0.3729 0.127 Uiso 1 1 calc R . .
H1C2 H 1.5699 0.2891 -0.3555 0.127 Uiso 1 1 calc R . .
H1C3 H 1.5529 0.2897 -0.4401 0.127 Uiso 1 1 calc R . .
C1B C 1.4342(5) 0.1490(3) -0.3757(3) 0.088(2) Uani 1 1 d . . .
H1B1 H 1.4966 0.1043 -0.3665 0.132 Uiso 1 1 calc R . .
H1B2 H 1.4252 0.1809 -0.4344 0.132 Uiso 1 1 calc R . .
H1B3 H 1.3683 0.1207 -0.3467 0.132 Uiso 1 1 calc R . .
C1A C 1.3614(5) 0.2811(3) -0.3557(3) 0.098(2) Uani 1 1 d . . .
H1A1 H 1.2939 0.2535 -0.3305 0.147 Uiso 1 1 calc R . .
H1A2 H 1.3553 0.3179 -0.4142 0.147 Uiso 1 1 calc R . .
H1A3 H 1.3739 0.3174 -0.3300 0.147 Uiso 1 1 calc R . .
C2C C 1.6466(4) 0.1122(3) -0.0017(3) 0.082(2) Uani 1 1 d . . .
H2C1 H 1.6317 0.0885 -0.0381 0.123 Uiso 1 1 calc R . .
H2C2 H 1.7128 0.0804 0.0250 0.123 Uiso 1 1 calc R . .
H2C3 H 1.6566 0.1746 -0.0335 0.123 Uiso 1 1 calc R . .
C2B C 1.4403(4) 0.1397(3) 0.0256(3) 0.080(2) Uani 1 1 d . . .
H2B1 H 1.4329 0.1156 -0.0122 0.119 Uiso 1 1 calc R . .
H2B2 H 1.4387 0.2037 -0.0042 0.119 Uiso 1 1 calc R . .
H2B3 H 1.3801 0.1243 0.0686 0.119 Uiso 1 1 calc R . .
C2A C 1.5636(4) 0.1362(3) 0.1241(3) 0.085(2) Uani 1 1 d . . .
H2A1 H 1.6334 0.1106 0.1477 0.128 Uiso 1 1 calc R . .
H2A2 H 1.5042 0.1204 0.1678 0.128 Uiso 1 1 calc R . .
H2A3 H 1.5626 0.2002 0.0953 0.128 Uiso 1 1 calc R . .
C3C C 0.9455(5) 0.3571(3) 0.3896(3) 0.095(2) Uani 1 1 d . . .
H3C1 H 1.0181 0.3738 0.3636 0.143 Uiso 1 1 calc R . .
H3C2 H 0.8954 0.3748 0.3473 0.143 Uiso 1 1 calc R . .
H3C3 H 0.9494 0.2934 0.4228 0.143 Uiso 1 1 calc R . .
C3B C 0.9874(4) 0.3853(3) 0.5036(3) 0.0722(18) Uani 1 1 d . . .
H3B1 H 1.0586 0.4008 0.4737 0.108 Uiso 1 1 calc R . .
H3B2 H 0.9932 0.3231 0.5426 0.108 Uiso 1 1 calc R . .
H3B3 H 0.9635 0.4211 0.5330 0.108 Uiso 1 1 calc R . .
C3A C 0.7942(4) 0.3806(4) 0.4859(3) 0.097(2) Uani 1 1 d . . .
H3A1 H 0.7725 0.4116 0.5200 0.145 Uiso 1 1 calc R . .
H3A2 H 0.7960 0.3172 0.5203 0.145 Uiso 1 1 calc R . .
H3A3 H 0.7417 0.3987 0.4452 0.145 Uiso 1 1 calc R . .
C4C C 0.9583(4) 0.6360(3) 0.1195(3) 0.086(2) Uani 1 1 d . . .
H4C1 H 0.9025 0.5961 0.1334 0.128 Uiso 1 1 calc R . .
H4C2 H 1.0252 0.6023 0.1442 0.128 Uiso 1 1 calc R . .
H4C3 H 0.9733 0.6661 0.0600 0.128 Uiso 1 1 calc R . .
C4B C 0.8110(4) 0.7507(3) 0.1239(3) 0.101(3) Uani 1 1 d . . .
H4B1 H 0.7584 0.7084 0.1377 0.152 Uiso 1 1 calc R . .
H4B2 H 0.8184 0.7867 0.0646 0.152 Uiso 1 1 calc R . .
H4B3 H 0.7856 0.7885 0.1511 0.152 Uiso 1 1 calc R . .
C4A C 1.0016(4) 0.7646(3) 0.1334(3) 0.081(2) Uani 1 1 d . . .
H4A1 H 1.0712 0.7310 0.1523 0.122 Uiso 1 1 calc R . .
H4A2 H 0.9773 0.8018 0.1614 0.122 Uiso 1 1 calc R . .
H4A3 H 1.0107 0.8016 0.0743 0.122 Uiso 1 1 calc R . .
N1 N 1.4534(3) 0.2124(2) -0.34424(19) 0.0607(13) Uani 1 1 d . . .
H1A H 1.4590 0.1805 -0.2884 0.073 Uiso 1 1 calc R . .
N2 N 1.5490(3) 0.1010(2) 0.06431(19) 0.0561(12) Uani 1 1 d . . .
H2 H 1.5450 0.0410 0.0948 0.067 Uiso 1 1 calc R . .
N3 N 0.9049(3) 0.4025(2) 0.44336(18) 0.0527(12) Uani 1 1 d . . .
H3 H 0.8990 0.4625 0.4093 0.063 Uiso 1 1 calc R . .
N4 N 0.9185(3) 0.7028(2) 0.15180(19) 0.0612(13) Uani 1 1 d . . .
H4 H 0.9087 0.6719 0.2083 0.073 Uiso 1 1 calc R . .
O1 O 1.5827(3) -0.0080(3) -0.4547(2) 0.156(2) Uani 1 1 d . . .
O2 O 0.8999(3) 0.4830(3) 0.0355(2) 0.1619(17) Uani 1 1 d . . .
H1A H 1.549(5) -0.051(3) -0.462(3) 0.150 Uiso 1 1 d . . .
H1B H 1.579(5) -0.001(4) -0.457(3) 0.150 Uiso 1 1 d . . .
H2A H 0.881(5) 0.507(4) 0.026(3) 0.150 Uiso 1 1 d . . .
H2B H 0.948(5) 0.440(3) 0.079(3) 0.150 Uiso 1 1 d . . .

loop_
_atom_site_aniso_label
_atom_site_aniso_U_11
_atom_site_aniso_U_22
_atom_site_aniso_U_33
_atom_site_aniso_U_23
_atom_site_aniso_U_13
_atom_site_aniso_U_12
C1 0.055(2) 0.0456(19) 0.0423(18) -0.0187(15) -0.0019(18) -0.0029(18)
B2 0.044(3) 0.059(2) 0.045(2) -0.0258(18) 0.000(2) -0.004(2)
B3 0.071(3) 0.040(2) 0.0307(18) -0.0169(16) -0.005(2) 0.005(2)
B4 0.053(3) 0.048(2) 0.036(2) -0.0108(18) 0.005(2) -0.020(2)
B5 0.082(3) 0.040(2) 0.039(2) -0.0163(17) 0.008(2) -0.007(2)
B6 0.060(3) 0.039(2) 0.044(2) -0.0171(17) 0.005(2) -0.016(2)
B7 0.038(2) 0.054(2) 0.045(2) -0.0233(17) -0.0040(19) 0.000(2)
B8 0.054(3) 0.041(2) 0.036(2) -0.0106(17) -0.0077(19) -0.011(2)
B9 0.046(2) 0.041(2) 0.044(2) -0.0172(16) -0.0112(19) -0.0009(19)
B10 0.055(3) 0.0319(19) 0.045(2) -0.0172(16) 0.015(2) -0.005(2)
B11 0.042(2) 0.047(2) 0.038(2) -0.0101(18) -0.0057(19) -0.002(2)
B12 0.050(2) 0.0265(18) 0.0326(18) -0.0075(15) -0.0098(18) 0.0034(18)
Cl2 0.0625(6) 0.0924(7) 0.0802(6) -0.0357(5) -0.0205(5) -0.0224(5)
Cl3 0.0765(7) 0.0674(6) 0.0458(5) -0.0135(5) -0.0224(5) 0.0111(6)
Cl4 0.0818(7) 0.0707(6) 0.0382(5) -0.0139(5) 0.0086(5) -0.0198(6)
Cl5 0.0759(8) 0.0856(7) 0.0743(6) -0.0427(5) 0.0161(6) 0.0116(6)
Cl6 0.1136(9) 0.0517(5) 0.0885(6) -0.0448(4) -0.0025(7) -0.0165(6)
Br7 0.0710(3) 0.0725(3) 0.0558(2) -0.02776(19) -0.0007(2) 0.0259(2)
Br8 0.1273(4) 0.03776(19) 0.0523(2) -0.01494(16) -0.0197(2) -0.0116(2)
Br9 0.0623(2) 0.0834(3) 0.0721(3) -0.0117(2) -0.0140(2) -0.0314(2)
Br10 0.0640(3) 0.0492(2) 0.0592(2) -0.01291(19) -0.0120(2) 0.0121(2)
Br11 0.0610(3) 0.0621(2) 0.0505(2) -0.0085(2) 0.0061(2) -0.0152(2)
Br12 0.0969(3) 0.0559(2) 0.03867(17) -0.02324(15) -0.0149(2) -0.0046(2)
C21 0.067(3) 0.066(2) 0.0349(16) -0.0264(15) -0.0093(17) -0.007(2)
B22 0.079(3) 0.049(2) 0.046(2) -0.0224(18) -0.014(2) 0.000(2)
B23 0.051(3) 0.054(2) 0.038(2) -0.0127(19) -0.010(2) -0.002(2)
B24 0.061(3) 0.046(2) 0.037(2) -0.0158(17) -0.011(2) -0.001(2)
B25 0.044(2) 0.053(2) 0.039(2) -0.0179(18) -0.0046(19) -0.001(2)
B26 0.036(2) 0.052(2) 0.068(2) -0.0340(18) -0.006(2) -0.002(2)
B27 0.030(2) 0.038(2) 0.040(2) -0.0086(17) 0.0000(18) 0.0009(18)
B28 0.040(2) 0.042(2) 0.034(2) -0.0024(18) -0.0127(18) 0.001(2)
B29 0.072(3) 0.0289(19) 0.043(2) -0.0146(16) 0.009(2) -0.004(2)
B30 0.051(3) 0.040(2) 0.043(2) -0.0185(16) -0.003(2) -0.005(2)
B31 0.051(3) 0.052(2) 0.043(2) -0.0185(18) -0.009(2) -0.004(2)
B32 0.052(3) 0.035(2) 0.038(2) -0.0107(17) -0.007(2) 0.007(2)
Cl22 0.1021(8) 0.0886(7) 0.0923(6) -0.0474(5) -0.0405(6) -0.0143(6)
Cl23 0.0944(8) 0.0689(7) 0.0451(5) -0.0131(5) -0.0241(5) 0.0005(6)
Cl24 0.0810(7) 0.0667(6) 0.0511(6) -0.0054(5) 0.0082(6) -0.0233(6)
Cl25 0.0489(6) 0.0902(7) 0.0758(6) -0.0411(5) 0.0096(5) 0.0024(6)
Cl26 0.0945(9) 0.0624(5) 0.0933(6) -0.0546(4) -0.0219(6) 0.0161(6)
Br27 0.0473(2) 0.0763(3) 0.0821(3) -0.0082(3) -0.0069(2) 0.0042(2)
Br28 0.0939(3) 0.0399(2) 0.0655(2) -0.01898(18) -0.0155(2) 0.0093(2)
Br29 0.0774(3) 0.0564(2) 0.0738(2) -0.03223(17) -0.0236(2) -0.0079(2)
Br30 0.0635(3) 0.0524(2) 0.0508(2) -0.01544(17) -0.01540(19) 0.0086(2)
Br31 0.0695(3) 0.0508(2) 0.0770(3) -0.0100(2) -0.0032(2) -0.0176(2)
Br32 0.0883(3) 0.0635(2) 0.0436(2) -0.02176(18) 0.0052(2) 0.0138(2)
Cl13 0.0820(7) 0.0452(5) 0.0473(5) -0.0121(4) -0.0071(5) -0.0042(5)
Cl14 0.0670(7) 0.0551(6) 0.0505(5) -0.0145(4) -0.0075(5) 0.0027(5)
C1C 0.098(4) 0.080(3) 0.054(3) -0.015(2) -0.007(3) 0.007(3)
C1B 0.109(4) 0.085(3) 0.079(3) -0.041(2) -0.024(3) -0.001(3)
C1A 0.100(4) 0.085(3) 0.091(3) -0.029(3) -0.009(3) 0.012(3)
C2C 0.098(4) 0.073(3) 0.062(3) -0.023(2) 0.012(3) -0.012(3)
C2B 0.094(3) 0.075(3) 0.052(2) -0.011(2) -0.019(2) -0.004(3)
C2A 0.097(4) 0.096(3) 0.076(3) -0.047(2) -0.008(3) -0.020(3)
C3C 0.138(5) 0.077(3) 0.076(3) -0.041(2) -0.014(3) 0.006(3)
C3B 0.087(3) 0.068(3) 0.058(2) -0.019(2) -0.027(2) -0.005(2)
C3A 0.051(3) 0.120(4) 0.110(4) -0.044(3) -0.002(3) -0.013(3)
C4C 0.099(4) 0.063(2) 0.098(3) -0.047(2) 0.006(3) 0.006(3)
C4B 0.093(4) 0.076(3) 0.109(4) -0.027(3) 0.004(3) 0.006(3)
C4A 0.085(3) 0.085(3) 0.068(3) -0.032(2) -0.003(3) -0.004(3)
N1 0.065(2) 0.061(2) 0.0370(16) -0.0081(15) -0.0039(16) 0.0021(18)
N2 0.071(2) 0.0405(16) 0.0453(17) -0.0090(14) -0.0009(17) -0.0100(16)
N3 0.062(2) 0.0443(16) 0.0489(16) -0.0174(13) -0.0043(16) -0.0081(15)
N4 0.070(2) 0.0544(19) 0.0402(16) -0.0103(15) 0.0024(17) 0.0054(18)
O1 0.100(2) 0.239(4) 0.136(2) -0.108(2) -0.0794(19) 0.110(2)
O2 0.164(3) 0.243(3) 0.148(3) -0.1308(19) 0.082(2) -0.1601(19)

loop_
_atom_type_symbol
_atom_type_description
_atom_type_scat_dispersion_real
_atom_type_scat_dispersion_imag
_atom_type_scat_source
C C 0.0033 0.0016 'International Tables Vol C Tables 4.2.6.8 and 6.1.1.4'
H H 0.0000 0.0000 'International Tables Vol C Tables 4.2.6.8 and 6.1.1.4'
B B 0.0013 0.0007 'International Tables Vol C Tables 4.2.6.8 and 6.1.1.4'
N N 0.0061 0.0033 'International Tables Vol C Tables 4.2.6.8 and 6.1.1.4'
O O 0.0106 0.0060 'International Tables Vol C Tables 4.2.6.8 and 6.1.1.4'
Cl Cl 0.1484 0.1585 'International Tables Vol C Tables 4.2.6.8 and 6.1.1.4'
Br Br -0.2901 2.4595 'International Tables Vol C Tables 4.2.6.8 and 6.1.1.4'

loop_
_geom_angle_atom_site_label_1
_geom_angle_atom_site_label_2
_geom_angle_atom_site_label_3
_geom_angle
_geom_angle_site_symmetry_1
_geom_angle_site_symmetry_3
_geom_angle_publ_flag
B5 C1 B4 63.6(3) . . ?
B5 C1 B6 63.2(3) . . ?
B4 C1 B6 116.2(3) . . ?
B5 C1 B3 115.8(4) . . ?
B4 C1 B3 62.5(3) . . ?
B6 C1 B3 116.2(3) . . ?
B5 C1 B2 116.2(3) . . ?
B4 C1 B2 115.2(4) . . ?
B6 C1 B2 63.8(2) . . ?
B3 C1 B2 62.9(3) . . ?
C1 B2 Cl2 122.1(3) . . ?
C1 B2 B7 103.0(3) . . ?
Cl2 B2 B7 126.6(3) . . ?
C1 B2 B11 102.4(3) . . ?
Cl2 B2 B11 125.7(3) . . ?
B7 B2 B11 60.9(3) . . ?
C1 B2 B3 58.1(2) . . ?
Cl2 B2 B3 121.4(3) . . ?
B7 B2 B3 59.4(3) . . ?
B11 B2 B3 107.6(4) . . ?
C1 B2 B6 57.1(2) . . ?
Cl2 B2 B6 119.7(3) . . ?
B7 B2 B6 107.8(3) . . ?
B11 B2 B6 59.5(3) . . ?
B3 B2 B6 106.7(3) . . ?
C1 B3 Cl3 121.6(3) . . ?
C1 B3 B7 103.6(3) . . ?
Cl3 B3 B7 125.6(3) . . ?
C1 B3 B4 58.2(3) . . ?
Cl3 B3 B4 120.4(2) . . ?
B7 B3 B4 108.0(3) . . ?
C1 B3 B8 103.3(3) . . ?
Cl3 B3 B8 126.2(3) . . ?
B7 B3 B8 60.4(3) . . ?
B4 B3 B8 59.6(3) . . ?
C1 B3 B2 59.0(2) . . ?
Cl3 B3 B2 119.6(3) . . ?
B7 B3 B2 59.3(3) . . ?
B4 B3 B2 108.4(3) . . ?
B8 B3 B2 107.8(3) . . ?
C1 B4 B9 103.8(3) . . ?
C1 B4 B8 104.7(3) . . ?
B9 B4 B8 59.6(3) . . ?
C1 B4 B3 59.3(3) . . ?
B9 B4 B3 108.1(3) . . ?
B8 B4 B3 60.4(3) . . ?
C1 B4 Cl4 121.3(3) . . ?
B9 B4 Cl4 125.6(3) . . ?
B8 B4 Cl4 125.7(3) . . ?
B3 B4 Cl4 120.0(3) . . ?
C1 B4 B5 58.1(3) . . ?
B9 B4 B5 60.0(3) . . ?
B8 B4 B5 108.1(3) . . ?
B3 B4 B5 108.7(3) . . ?
Cl4 B4 B5 119.6(3) . . ?
C1 B5 Cl5 120.0(4) . . ?
C1 B5 B9 103.4(3) . . ?
Cl5 B5 B9 127.6(4) . . ?
C1 B5 B10 104.6(3) . . ?
Cl5 B5 B10 125.6(3) . . ?
B9 B5 B10 60.7(3) . . ?
C1 B5 B6 58.5(3) . . ?
Cl5 B5 B6 118.6(3) . . ?
B9 B5 B6 108.1(3) . . ?
B10 B5 B6 60.2(3) . . ?
C1 B5 B4 58.3(3) . . ?
Cl5 B5 B4 120.5(3) . . ?
B9 B5 B4 59.3(3) . . ?
B10 B5 B4 108.5(4) . . ?
B6 B5 B4 108.0(3) . . ?
C1 B6 Cl6 121.9(4) . . ?
C1 B6 B5 58.3(2) . . ?
Cl6 B6 B5 121.5(3) . . ?
C1 B6 B10 104.1(3) . . ?
Cl6 B6 B10 125.7(3) . . ?
B5 B6 B10 59.8(3) . . ?
C1 B6 B11 103.8(3) . . ?
Cl6 B6 B11 124.8(3) . . ?
B5 B6 B11 107.6(4) . . ?
B10 B6 B11 60.2(3) . . ?
C1 B6 B2 59.1(2) . . ?
Cl6 B6 B2 119.1(3) . . ?
B5 B6 B2 108.3(3) . . ?
B10 B6 B2 108.2(4) . . ?
B11 B6 B2 59.4(3) . . ?
B2 B7 B3 61.3(3) . . ?
B2 B7 B12 108.6(3) . . ?
B3 B7 B12 108.7(3) . . ?
B2 B7 B8 109.1(3) . . ?
B3 B7 B8 60.0(3) . . ?
B12 B7 B8 60.2(2) . . ?
B2 B7 B11 60.1(3) . . ?
B3 B7 B11 108.5(3) . . ?
B12 B7 B11 59.3(2) . . ?
B8 B7 B11 107.3(3) . . ?
B2 B7 Br7 119.6(3) . . ?
B3 B7 Br7 121.2(3) . . ?
B12 B7 Br7 122.1(3) . . ?
B8 B7 Br7 123.0(3) . . ?
B11 B7 Br7 121.4(2) . . ?
B9 B8 B4 60.1(3) . . ?
B9 B8 B3 108.3(4) . . ?
B4 B8 B3 60.0(3) . . ?
B9 B8 B7 108.3(3) . . ?
B4 B8 B7 107.7(4) . . ?
B3 B8 B7 59.6(3) . . ?
B9 B8 B12 60.9(2) . . ?
B4 B8 B12 108.8(3) . . ?
B3 B8 B12 108.0(3) . . ?
B7 B8 B12 59.8(2) . . ?
B9 B8 Br8 121.8(3) . . ?
B4 B8 Br8 120.0(2) . . ?
B3 B8 Br8 120.3(2) . . ?
B7 B8 Br8 122.7(3) . . ?
B12 B8 Br8 123.2(3) . . ?
B8 B9 B4 60.2(3) . . ?
B8 B9 B5 109.1(4) . . ?
B4 B9 B5 60.7(3) . . ?
B8 B9 B10 109.5(3) . . ?
B4 B9 B10 108.8(4) . . ?
B5 B9 B10 59.7(3) . . ?
B8 B9 B12 60.4(2) . . ?
B4 B9 B12 108.5(3) . . ?
B5 B9 B12 108.3(3) . . ?
B10 B9 B12 60.7(2) . . ?
B8 B9 Br9 121.9(3) . . ?
B4 B9 Br9 121.3(3) . . ?
B5 B9 Br9 120.4(3) . . ?
B10 B9 Br9 120.5(3) . . ?
B12 B9 Br9 122.1(3) . . ?
B5 B10 B6 60.0(3) . . ?
B5 B10 B11 107.6(3) . . ?
B6 B10 B11 60.0(3) . . ?
B5 B10 B9 59.6(3) . . ?
B6 B10 B9 107.0(3) . . ?
B11 B10 B9 106.4(3) . . ?
B5 B10 B12 107.5(3) . . ?
B6 B10 B12 107.0(3) . . ?
B11 B10 B12 58.9(3) . . ?
B9 B10 B12 59.7(2) . . ?
B5 B10 Br10 121.3(3) . . ?
B6 B10 Br10 121.4(3) . . ?
B11 B10 Br10 122.6(2) . . ?
B9 B10 Br10 122.8(3) . . ?
B12 B10 Br10 123.1(3) . . ?
B12 B11 B6 108.8(3) . . ?
B12 B11 B2 108.1(3) . . ?
B6 B11 B2 61.1(3) . . ?
B12 B11 B10 61.3(3) . . ?
B6 B11 B10 59.8(3) . . ?
B2 B11 B10 109.2(3) . . ?
B12 B11 B7 59.8(3) . . ?
B6 B11 B7 107.7(3) . . ?
B2 B11 B7 59.0(3) . . ?
B10 B11 B7 108.5(3) . . ?
B12 B11 Br11 122.7(3) . . ?
B6 B11 Br11 120.4(3) . . ?
B2 B11 Br11 120.0(3) . . ?
B10 B11 Br11 121.6(2) . . ?
B7 B11 Br11 122.5(3) . . ?
B11 B12 B7 60.9(3) . . ?
B11 B12 B8 108.4(3) . . ?
B7 B12 B8 60.0(2) . . ?
B11 B12 B9 107.2(3) . . ?
B7 B12 B9 106.7(3) . . ?
B8 B12 B9 58.6(2) . . ?
B11 B12 B10 59.9(3) . . ?
B7 B12 B10 108.3(4) . . ?
B8 B12 B10 107.1(3) . . ?
B9 B12 B10 59.6(2) . . ?
B11 B12 Br12 123.1(2) . . ?
B7 B12 Br12 123.2(3) . . ?
B8 B12 Br12 121.4(3) . . ?
B9 B12 Br12 120.9(3) . . ?
B10 B12 Br12 121.2(2) . . ?
B22 C21 B25 113.5(3) . . ?
B22 C21 B26 62.7(2) . . ?
B25 C21 B26 61.6(3) . . ?
B22 C21 B23 63.2(3) . . ?
B25 C21 B23 114.6(4) . . ?
B26 C21 B23 115.2(3) . . ?
B22 C21 B24 114.4(3) . . ?
B25 C21 B24 62.9(3) . . ?
B26 C21 B24 114.1(3) . . ?
B23 C21 B24 62.6(3) . . ?
C21 B22 Cl22 119.6(3) . . ?
C21 B22 B31 104.2(4) . . ?
Cl22 B22 B31 127.7(3) . . ?
C21 B22 B27 104.0(4) . . ?
Cl22 B22 B27 126.3(3) . . ?
B31 B22 B27 59.9(3) . . ?
C21 B22 B26 58.8(2) . . ?
Cl22 B22 B26 119.9(4) . . ?
B31 B22 B26 60.3(3) . . ?
B27 B22 B26 108.5(4) . . ?
C21 B22 B23 58.9(3) . . ?
Cl22 B22 B23 119.1(3) . . ?
B31 B22 B23 107.0(4) . . ?
B27 B22 B23 59.0(3) . . ?
B26 B22 B23 108.5(4) . . ?
C21 B23 B27 104.1(3) . . ?
C21 B23 B28 103.8(3) . . ?
B27 B23 B28 60.7(3) . . ?
C21 B23 Cl23 120.3(3) . . ?
B27 B23 Cl23 126.7(3) . . ?
B28 B23 Cl23 126.3(3) . . ?
C21 B23 B22 57.9(3) . . ?
B27 B23 B22 60.0(3) . . ?
B28 B23 B22 107.9(3) . . ?
Cl23 B23 B22 120.6(4) . . ?
C21 B23 B24 59.2(3) . . ?
B27 B23 B24 107.0(3) . . ?
B28 B23 B24 58.2(3) . . ?
Cl23 B23 B24 120.1(3) . . ?
B22 B23 B24 107.4(3) . . ?
B28 B24 C21 104.2(3) . . ?
B28 B24 B29 62.6(3) . . ?
C21 B24 B29 105.1(3) . . ?
B28 B24 Cl24 127.2(3) . . ?
C21 B24 Cl24 119.2(3) . . ?
B29 B24 Cl24 125.1(4) . . ?
B28 B24 B25 108.1(3) . . ?
C21 B24 B25 57.7(3) . . ?
B29 B24 B25 59.6(3) . . ?
Cl24 B24 B25 119.7(3) . . ?
B28 B24 B23 59.7(3) . . ?
C21 B24 B23 58.2(3) . . ?
B29 B24 B23 110.2(3) . . ?
Cl24 B24 B23 119.9(3) . . ?
B25 B24 B23 106.7(3) . . ?
C21 B25 B26 59.4(3) . . ?
C21 B25 B30 105.9(3) . . ?
B26 B25 B30 61.4(3) . . ?
C21 B25 B29 106.4(3) . . ?
B26 B25 B29 111.0(3) . . ?
B30 B25 B29 60.7(3) . . ?
C21 B25 Cl25 121.2(3) . . ?
B26 B25 Cl25 119.6(3) . . ?
B30 B25 Cl25 124.7(3) . . ?
B29 B25 Cl25 122.6(4) . . ?
C21 B25 B24 59.5(3) . . ?
B26 B25 B24 109.5(3) . . ?
B30 B25 B24 107.6(3) . . ?
B29 B25 B24 59.4(3) . . ?
Cl25 B25 B24 120.0(3) . . ?
C21 B26 B25 59.1(2) . . ?
C21 B26 Cl26 121.9(3) . . ?
B25 B26 Cl26 120.9(3) . . ?
C21 B26 B22 58.4(2) . . ?
B25 B26 B22 107.9(3) . . ?
Cl26 B26 B22 120.4(4) . . ?
C21 B26 B31 103.4(3) . . ?
B25 B26 B31 106.3(4) . . ?
Cl26 B26 B31 126.0(3) . . ?
B22 B26 B31 59.6(3) . . ?
C21 B26 B30 104.5(3) . . ?
B25 B26 B30 59.9(3) . . ?
Cl26 B26 B30 125.4(3) . . ?
B22 B26 B30 107.2(3) . . ?
B31 B26 B30 58.7(3) . . ?
B23 B27 B31 108.5(3) . . ?
B23 B27 B28 59.6(3) . . ?
B31 B27 B28 107.2(3) . . ?
B23 B27 B22 61.0(3) . . ?
B31 B27 B22 59.8(3) . . ?
B28 B27 B22 107.9(3) . . ?
B23 B27 B32 108.6(3) . . ?
B31 B27 B32 59.5(3) . . ?
B28 B27 B32 60.1(2) . . ?
B22 B27 B32 108.0(3) . . ?
B23 B27 Br27 120.2(3) . . ?
B31 B27 Br27 122.9(3) . . ?
B28 B27 Br27 121.7(3) . . ?
B22 B27 Br27 121.5(3) . . ?
B32 B27 Br27 122.1(3) . . ?
B24 B28 B23 62.1(3) . . ?
B24 B28 B27 109.4(4) . . ?
B23 B28 B27 59.7(3) . . ?
B24 B28 B32 108.7(3) . . ?
B23 B28 B32 108.6(3) . . ?
B27 B28 B32 60.1(3) . . ?
B24 B28 B29 59.8(2) . . ?
B23 B28 B29 109.9(3) . . ?
B27 B28 B29 108.9(3) . . ?
B32 B28 B29 60.6(2) . . ?
B24 B28 Br28 121.0(3) . . ?
B23 B28 Br28 120.4(2) . . ?
B27 B28 Br28 121.1(3) . . ?
B32 B28 Br28 121.5(3) . . ?
B29 B28 Br28 121.3(3) . . ?
B24 B29 B25 61.0(3) . . ?
B24 B29 B30 108.0(4) . . ?
B25 B29 B30 59.6(3) . . ?
B24 B29 B32 105.4(4) . . ?
B25 B29 B32 105.6(4) . . ?
B30 B29 B32 58.8(2) . . ?
B24 B29 B28 57.6(3) . . ?
B25 B29 B28 105.3(4) . . ?
B30 B29 B28 105.5(4) . . ?
B32 B29 B28 58.7(2) . . ?
B24 B29 Br29 121.4(3) . . ?
B25 B29 Br29 121.8(3) . . ?
B30 B29 Br29 122.5(3) . . ?
B32 B29 Br29 124.5(3) . . ?
B28 B29 Br29 124.3(3) . . ?
B31 B30 B32 60.0(3) . . ?
B31 B30 B25 106.6(3) . . ?
B32 B30 B25 107.6(3) . . ?
B31 B30 B29 109.1(3) . . ?
B32 B30 B29 61.3(3) . . ?
B25 B30 B29 59.7(3) . . ?
B31 B30 B26 60.2(3) . . ?
B32 B30 B26 108.3(3) . . ?
B25 B30 B26 58.7(3) . . ?
B29 B30 B26 108.1(3) . . ?
B31 B30 Br30 122.6(2) . . ?
B32 B30 Br30 124.6(3) . . ?
B25 B30 Br30 120.4(3) . . ?
B29 B30 Br30 121.8(3) . . ?
B26 B30 Br30 119.2(3) . . ?
B30 B31 B32 60.5(3) . . ?
B30 B31 B22 109.6(3) . . ?
B32 B31 B22 109.2(3) . . ?
B30 B31 B27 109.3(3) . . ?
B32 B31 B27 60.5(3) . . ?
B22 B31 B27 60.3(3) . . ?
B30 B31 B26 61.1(3) . . ?
B32 B31 B26 109.4(3) . . ?
B22 B31 B26 60.1(3) . . ?
B27 B31 B26 108.7(3) . . ?
B30 B31 Br31 121.9(2) . . ?
B32 B31 Br31 122.9(3) . . ?
B22 B31 Br31 119.0(4) . . ?
B27 B31 Br31 121.1(3) . . ?
B26 B31 Br31 119.9(3) . . ?
B31 B32 B30 59.5(3) . . ?
B31 B32 B27 59.9(3) . . ?
B30 B32 B27 108.0(4) . . ?
B31 B32 B28 107.2(3) . . ?
B30 B32 B28 107.9(3) . . ?
B27 B32 B28 59.8(2) . . ?
B31 B32 B29 107.6(3) . . ?
B30 B32 B29 59.9(2) . . ?
B27 B32 B29 108.8(3) . . ?
B28 B32 B29 60.7(2) . . ?
B31 B32 Br32 122.8(3) . . ?
B30 B32 Br32 121.3(3) . . ?
B27 B32 Br32 122.3(3) . . ?
B28 B32 Br32 121.9(3) . . ?
B29 B32 Br32 120.4(3) . . ?
C1A N1 C1C 110.4(4) . . ?
C1A N1 C1B 112.0(4) . . ?
C1C N1 C1B 112.3(4) . . ?
C2A N2 C2B 111.3(4) . . ?
C2A N2 C2C 113.7(4) . . ?
C2B N2 C2C 111.7(3) . . ?
C3A N3 C3C 113.2(4) . . ?
C3A N3 C3B 111.7(3) . . ?
C3C N3 C3B 111.0(4) . . ?
C4B N4 C4A 111.6(4) . . ?
C4B N4 C4C 112.9(4) . . ?
C4A N4 C4C 111.7(4) . . ?

loop_
_geom_bond_atom_site_label_1
_geom_bond_atom_site_label_2
_geom_bond_distance
_geom_bond_site_symmetry_2
_geom_bond_publ_flag
C1 B5 1.696(7) . ?
C1 B4 1.699(7) . ?
C1 B6 1.701(5) . ?
C1 B3 1.719(6) . ?
C1 B2 1.737(6) . ?
B2 Cl2 1.755(5) . ?
B2 B7 1.767(8) . ?
B2 B11 1.787(6) . ?
B2 B3 1.804(6) . ?
B2 B6 1.817(6) . ?
B3 Cl3 1.764(4) . ?
B3 B7 1.771(6) . ?
B3 B4 1.773(7) . ?
B3 B8 1.779(8) . ?
B4 B9 1.764(6) . ?
B4 B8 1.765(7) . ?
B4 Cl4 1.780(4) . ?
B4 B5 1.788(6) . ?
B5 Cl5 1.770(5) . ?
B5 B9 1.776(8) . ?
B5 B10 1.777(6) . ?
B5 B6 1.779(7) . ?
B6 Cl6 1.757(5) . ?
B6 B10 1.783(8) . ?
B6 B11 1.787(7) . ?
B7 B12 1.781(6) . ?
B7 B8 1.785(6) . ?
B7 B11 1.801(6) . ?
B7 Br7 1.941(5) . ?
B8 B9 1.755(6) . ?
B8 B12 1.788(5) . ?
B8 Br8 1.941(5) . ?
B9 B10 1.796(6) . ?
B9 B12 1.797(6) . ?
B9 Br9 1.954(5) . ?
B10 B11 1.791(6) . ?
B10 B12 1.815(7) . ?
B10 Br10 1.931(4) . ?
B11 B12 1.772(7) . ?
B11 Br11 1.940(4) . ?
B12 Br12 1.929(5) . ?
C21 B22 1.708(7) . ?
C21 B25 1.711(6) . ?
C21 B26 1.716(5) . ?
C21 B23 1.726(6) . ?
C21 B24 1.744(7) . ?
B22 Cl22 1.770(6) . ?
B22 B31 1.772(7) . ?
B22 B27 1.781(8) . ?
B22 B26 1.782(7) . ?
B22 B23 1.798(7) . ?
B23 B27 1.762(6) . ?
B23 B28 1.761(8) . ?
B23 Cl23 1.774(4) . ?
B23 B24 1.803(7) . ?
B24 B28 1.733(6) . ?
B24 B29 1.774(6) . ?
B24 Cl24 1.779(4) . ?
B24 B25 1.802(6) . ?
B25 B26 1.754(7) . ?
B25 B30 1.775(6) . ?
B25 B29 1.777(7) . ?
B25 Cl25 1.789(5) . ?
B26 Cl26 1.754(5) . ?
B26 B31 1.784(7) . ?
B26 B30 1.802(8) . ?
B27 B31 1.773(6) . ?
B27 B28 1.779(7) . ?
B27 B32 1.784(7) . ?
B27 Br27 1.938(4) . ?
B28 B32 1.785(5) . ?
B28 B29 1.822(6) . ?
B28 Br28 1.955(5) . ?
B29 B30 1.795(6) . ?
B29 B32 1.819(7) . ?
B29 Br29 1.905(6) . ?
B30 B31 1.757(7) . ?
B30 B32 1.774(6) . ?
B30 Br30 1.938(4) . ?
B31 B32 1.766(8) . ?
B31 Br31 1.963(4) . ?
B32 Br32 1.934(5) . ?
C1C N1 1.463(6) . ?
C1B N1 1.480(7) . ?
C1A N1 1.445(6) . ?
C2C N2 1.525(6) . ?
C2B N2 1.507(6) . ?
C2A N2 1.490(7) . ?
C3C N3 1.479(7) . ?
C3B N3 1.495(6) . ?
C3A N3 1.467(5) . ?
C4C N4 1.477(7) . ?
C4B N4 1.458(6) . ?
C4A N4 1.466(6) . ?
